data_7250419
loop_
_publ_author_name
'Li, Kai'
'Li, Tong'
'Zhang, Yupu'
'Yang, Hao'
'Sun, Qi'
'Wang, Zhiyong'

_publ_section_title
;
 Switching between \a-alkenylation and \a-alkylation of nitriles by
 coupling multiple electrochemical methods
;
_journal_issue 23
_journal_name_full 'Green Chemistry'
_journal_page_first 6734
_journal_page_last 6740
_journal_paper_doi 10.1039/D5GC01206F
_journal_volume 27
_journal_year 2025
_chemical_formula_moiety 'C14 H12 N2 O'
_chemical_formula_sum 'C14 H12 N2 O'
_chemical_formula_weight 224.26
_space_group_crystal_system monoclinic
_space_group_IT_number 14
_space_group_name_Hall '-P 2ybc'
_space_group_name_H-M_alt 'P 1 21/c 1'
_atom_sites_solution_hydrogens geom
_audit_creation_date 2024-05-21
_audit_creation_method
;
Olex2 1.3
(compiled 2020.11.12 svn.r5f609507 for OlexSys, GUI svn.r6408)
;
_audit_update_record
;
2025-02-19 deposited with the CCDC.	2025-05-13 downloaded from the CCDC.
;
_cell_angle_alpha 90
_cell_angle_beta 99.743(3)
_cell_angle_gamma 90
_cell_formula_units_Z 4
_cell_length_a 9.0084(3)
_cell_length_b 8.7513(2)
_cell_length_c 15.7194(4)
_cell_measurement_reflns_used 2231
_cell_measurement_temperature 293(2)
_cell_measurement_theta_max 72.8420
_cell_measurement_theta_min 5.7100
_cell_volume 1221.37(6)
_computing_cell_refinement 'CrysAlisPro 1.171.43.93a (Rigaku OD, 2023)'
_computing_data_collection 'CrysAlisPro 1.171.43.93a (Rigaku OD, 2023)'
_computing_data_reduction 'CrysAlisPro 1.171.43.93a (Rigaku OD, 2023)'
_computing_molecular_graphics 'Olex2 1.3 (Dolomanov et al., 2009)'
_computing_publication_material 'Olex2 1.3 (Dolomanov et al., 2009)'
_computing_structure_refinement 'SHELXL 2013/4 (Sheldrick, 2015)'
_computing_structure_solution 'ShelXT (Sheldrick, 2015)'
_diffrn_ambient_temperature 293(2)
_diffrn_detector 'CCD plate'
_diffrn_detector_area_resol_mean 5.2169
_diffrn_detector_type AtlasS2
_diffrn_measured_fraction_theta_full 0.996
_diffrn_measured_fraction_theta_max 0.961
_diffrn_measurement_details
;
List of Runs (angles in degrees, time in seconds):

  # Type    Start    End  Width  t~exp~   \w     \q     \k     \f   Frames
#--------------------------------------------------------------------------
  1  \w   -124.00  41.00   1.00    2.00    --  -40.01   0.00-120.00  165
  2  \w     71.00  98.00   1.00    2.00    --   40.01 178.00-150.00   27
  3  \w    -19.00  16.00   1.00    2.00    --   40.01 -77.00  30.00   35
  4  \w    150.00 177.00   1.00    4.00    --  105.74  77.00   0.00   27
  5  \w     90.00 177.00   1.00    4.00    --  105.74  45.00  30.00   87
  6  \w     73.00 111.00   1.00    4.00    --  105.74-125.00-120.00   38
  7  \w    120.00 147.00   1.00    4.00    --  105.74  77.00 -90.00   27
  8  \w    130.00 167.00   1.00    4.00    --  105.74 125.00 -60.00   37
  9  \w     33.00 130.00   1.00    4.00    --  105.74 -61.00-120.00   97
 10  \w    108.00 175.00   1.00    4.00    --  105.74  77.00 -30.00   67
 11  \w    112.00 157.00   1.00    4.00    --  105.74  77.00 -60.00   45
;
_diffrn_measurement_device 'four-circle diffractometer'
_diffrn_measurement_device_type 'SuperNova, Dual, Cu at home/near, AtlasS2'
_diffrn_measurement_method '\w scans'
_diffrn_orient_matrix_type 'CrysAlisPro convention (1999,Acta A55,543-557)'
_diffrn_orient_matrix_UB_11 0.0181536000
_diffrn_orient_matrix_UB_12 -0.0881697000
_diffrn_orient_matrix_UB_13 0.0859047000
_diffrn_orient_matrix_UB_21 0.1658784000
_diffrn_orient_matrix_UB_22 0.0507172000
_diffrn_orient_matrix_UB_23 0.0212681000
_diffrn_orient_matrix_UB_31 -0.0474548000
_diffrn_orient_matrix_UB_32 0.1437023000
_diffrn_orient_matrix_UB_33 0.0453871000
_diffrn_radiation_monochromator mirror
_diffrn_radiation_probe x-ray
_diffrn_radiation_type 'Cu K\a'
_diffrn_radiation_wavelength 1.54184
_diffrn_reflns_av_R_equivalents 0.0166
_diffrn_reflns_av_unetI/netI 0.0199
_diffrn_reflns_Laue_measured_fraction_full 0.996
_diffrn_reflns_Laue_measured_fraction_max 0.961
_diffrn_reflns_limit_h_max 10
_diffrn_reflns_limit_h_min -10
_diffrn_reflns_limit_k_max 10
_diffrn_reflns_limit_k_min -3
_diffrn_reflns_limit_l_max 19
_diffrn_reflns_limit_l_min -19
_diffrn_reflns_number 4213
_diffrn_reflns_point_group_measured_fraction_full 0.996
_diffrn_reflns_point_group_measured_fraction_max 0.961
_diffrn_reflns_theta_full 67.684
_diffrn_reflns_theta_max 72.887
_diffrn_reflns_theta_min 4.981
_diffrn_source 'micro-focus sealed X-ray tube'
_diffrn_source_type 'SuperNova (Cu) X-ray Source'
_exptl_absorpt_coefficient_mu 0.628
_exptl_absorpt_correction_T_max 1.00000
_exptl_absorpt_correction_T_min 0.73848
_exptl_absorpt_correction_type multi-scan
_exptl_absorpt_process_details
;
CrysAlisPro 1.171.43.93a (Rigaku Oxford Diffraction, 2023)
Empirical absorption correction using spherical harmonics,
implemented in SCALE3 ABSPACK scaling algorithm.
;
_exptl_crystal_density_diffrn 1.220
_exptl_crystal_description block
_exptl_crystal_F_000 472
_exptl_crystal_size_max 0.22
_exptl_crystal_size_mid 0.19
_exptl_crystal_size_min 0.18
_refine_diff_density_max 0.161
_refine_diff_density_min -0.114
_refine_diff_density_rms 0.032
_refine_ls_extinction_coef 0.0041(5)
_refine_ls_extinction_expression Fc^*^=kFc[1+0.001xFc^2^\l^3^/sin(2\q)]^-1/4^
_refine_ls_extinction_method SHELXL
_refine_ls_goodness_of_fit_ref 1.061
_refine_ls_hydrogen_treatment constr
_refine_ls_matrix_type full
_refine_ls_number_parameters 156
_refine_ls_number_reflns 2345
_refine_ls_number_restraints 0
_refine_ls_restrained_S_all 1.061
_refine_ls_R_factor_all 0.0495
_refine_ls_R_factor_gt 0.0382
_refine_ls_shift/su_max 0.000
_refine_ls_shift/su_mean 0.000
_refine_ls_structure_factor_coef Fsqd
_refine_ls_weighting_details 'w=1/[\s^2^(Fo^2^)+(0.0474P)^2^+0.1449P] where P=(Fo^2^+2Fc^2^)/3'
_refine_ls_weighting_scheme calc
_refine_ls_wR_factor_gt 0.0948
_refine_ls_wR_factor_ref 0.1025
_reflns_Friedel_coverage 0.000
_reflns_number_gt 1887
_reflns_number_total 2345
_reflns_threshold_expression 'I > 2\s(I)'
_cod_data_source_file d5gc01206f2.cif
_cod_data_source_block lk-2-ea_auto
_cod_depositor_comments 'Adding full bibliography for 7250419.cif.'
_cod_database_code 7250419
_shelxl_version_number 2013-4
_chemical_oxdiff_formula c20h20n2o2
_shelx_space_group_comment
;
The symmetry employed for this shelxl refinement is uniquely defined
by the following loop, which should always be used as a source of
symmetry information in preference to the above space-group names.
They are only intended as comments.
;
_shelx_estimated_absorpt_t_max 0.895
_shelx_estimated_absorpt_t_min 0.874
_reflns_odcompleteness_completeness 99.70
_reflns_odcompleteness_iscentric 1
_reflns_odcompleteness_theta 66.97
_olex2_refinement_description
;
1.a Ternary CH refined with riding coordinates:
 C8(H8), C7(H7)
1.b Aromatic/amide H refined with riding coordinates:
 C3(H3), C10(H10), C5(H5), C13(H13), C12(H12), C2(H2), C6(H6), C11(H11), C1(H1A)
1.c Idealised tetrahedral OH refined as rotating group:
 O1(H1)
;
_olex2_submission_special_instructions 'No special instructions were received'
_oxdiff_exptl_absorpt_empirical_details
;
Empirical correction (ABSPACK) includes:
- Absorption correction using spherical harmonics
- Frame scaling
;
_oxdiff_exptl_absorpt_empirical_full_max 1.263
_oxdiff_exptl_absorpt_empirical_full_min 0.776

loop_
_space_group_symop_operation_xyz
'x, y, z'
'-x, y+1/2, -z+1/2'
'-x, -y, -z'
'x, -y-1/2, z-1/2'

loop_
_atom_site_label
_atom_site_type_symbol
_atom_site_fract_x
_atom_site_fract_y
_atom_site_fract_z
_atom_site_U_iso_or_equiv
_atom_site_adp_type
_atom_site_occupancy
_atom_site_site_symmetry_order
_atom_site_calc_flag
_atom_site_refinement_flags_posn
_atom_site_refinement_flags_adp
_atom_site_refinement_flags_occupancy
_atom_site_disorder_assembly
_atom_site_disorder_group
O1 O 0.58284(11) 0.88801(10) 0.29176(7) 0.0540(3) Uani 1 1 d . . . . .
H1 H 0.4974 0.9169 0.2950 0.081 Uiso 1 1 calc R U . . .
N1 N 0.69316(13) 0.53327(13) 0.20797(7) 0.0484(3) Uani 1 1 d . . . . .
C8 C 0.58531(14) 0.72768(14) 0.28744(8) 0.0396(3) Uani 1 1 d . . . . .
H8 H 0.4872 0.6918 0.2575 0.048 Uiso 1 1 calc R U . . .
C9 C 0.70537(14) 0.67714(15) 0.23722(8) 0.0400(3) Uani 1 1 d . . . . .
C4 C 0.49031(15) 0.68120(15) 0.43017(8) 0.0423(3) Uani 1 1 d . . . . .
C7 C 0.61682(14) 0.65572(16) 0.37944(8) 0.0433(3) Uani 1 1 d . . . . .
H7 H 0.6272 0.5452 0.3724 0.052 Uiso 1 1 calc R U . . .
C3 C 0.36030(16) 0.59466(17) 0.40909(9) 0.0523(4) Uani 1 1 d . . . . .
H3 H 0.3538 0.5219 0.3655 0.063 Uiso 1 1 calc R U . . .
C10 C 0.82360(16) 0.77100(17) 0.22540(10) 0.0520(4) Uani 1 1 d . . . . .
H10 H 0.8298 0.8704 0.2467 0.062 Uiso 1 1 calc R U . . .
C5 C 0.49885(17) 0.78709(17) 0.49598(10) 0.0531(4) Uani 1 1 d . . . . .
H5 H 0.5855 0.8456 0.5111 0.064 Uiso 1 1 calc R U . . .
C13 C 0.80033(18) 0.48182(19) 0.16537(10) 0.0591(4) Uani 1 1 d . . . . .
H13 H 0.7927 0.3821 0.1447 0.071 Uiso 1 1 calc R U . . .
C14 C 0.76185(17) 0.7132(2) 0.42417(10) 0.0621(4) Uani 1 1 d . . . . .
C12 C 0.92051(18) 0.5684(2) 0.15073(10) 0.0640(4) Uani 1 1 d . . . . .
H12 H 0.9922 0.5286 0.1207 0.077 Uiso 1 1 calc R U . . .
C2 C 0.24063(18) 0.6154(2) 0.45212(11) 0.0620(4) Uani 1 1 d . . . . .
H2 H 0.1536 0.5574 0.4371 0.074 Uiso 1 1 calc R U . . .
C6 C 0.37826(19) 0.8064(2) 0.53955(10) 0.0635(4) Uani 1 1 d . . . . .
H6 H 0.3848 0.8773 0.5841 0.076 Uiso 1 1 calc R U . . .
C11 C 0.93205(18) 0.7149(2) 0.18156(11) 0.0641(4) Uani 1 1 d . . . . .
H11 H 1.0126 0.7762 0.1730 0.077 Uiso 1 1 calc R U . . .
C1 C 0.24987(19) 0.7216(2) 0.51722(10) 0.0643(5) Uani 1 1 d . . . . .
H1A H 0.1689 0.7359 0.5461 0.077 Uiso 1 1 calc R U . . .
N2 N 0.87478(18) 0.7595(3) 0.45658(11) 0.1004(7) Uani 1 1 d . . . . .

loop_
_atom_site_aniso_label
_atom_site_aniso_U_11
_atom_site_aniso_U_22
_atom_site_aniso_U_33
_atom_site_aniso_U_23
_atom_site_aniso_U_13
_atom_site_aniso_U_12
O1 0.0569(6) 0.0367(5) 0.0729(7) 0.0043(5) 0.0242(5) 0.0061(4)
N1 0.0522(6) 0.0452(6) 0.0490(6) -0.0063(5) 0.0120(5) 0.0000(5)
C8 0.0398(6) 0.0363(6) 0.0434(6) 0.0002(5) 0.0089(5) 0.0001(5)
C9 0.0409(6) 0.0419(7) 0.0370(6) 0.0012(5) 0.0058(5) 0.0016(5)
C4 0.0457(7) 0.0416(7) 0.0405(6) 0.0044(5) 0.0100(5) 0.0017(5)
C7 0.0438(7) 0.0429(7) 0.0438(7) 0.0016(6) 0.0092(5) 0.0038(5)
C3 0.0552(8) 0.0485(8) 0.0547(8) -0.0008(6) 0.0137(6) -0.0069(6)
C10 0.0504(8) 0.0506(8) 0.0576(8) -0.0013(7) 0.0163(6) -0.0053(6)
C5 0.0521(8) 0.0588(9) 0.0486(7) -0.0061(7) 0.0090(6) -0.0013(7)
C13 0.0678(9) 0.0572(9) 0.0539(8) -0.0114(7) 0.0148(7) 0.0096(7)
C14 0.0461(8) 0.0960(13) 0.0449(7) 0.0017(8) 0.0097(6) 0.0026(8)
C12 0.0598(9) 0.0802(11) 0.0574(8) -0.0019(8) 0.0251(7) 0.0139(8)
C2 0.0530(8) 0.0668(10) 0.0683(10) 0.0136(8) 0.0167(7) -0.0097(7)
C6 0.0708(10) 0.0750(11) 0.0473(8) -0.0070(8) 0.0171(7) 0.0088(8)
C11 0.0544(9) 0.0748(11) 0.0685(10) 0.0029(8) 0.0262(7) -0.0041(8)
C1 0.0607(9) 0.0821(12) 0.0559(9) 0.0148(8) 0.0266(7) 0.0102(8)
N2 0.0518(8) 0.182(2) 0.0655(9) -0.0106(11) 0.0040(7) -0.0172(10)

loop_
_atom_type_symbol
_atom_type_description
_atom_type_scat_dispersion_real
_atom_type_scat_dispersion_imag
_atom_type_scat_source
C C 0.0181 0.0091 'International Tables Vol C Tables 4.2.6.8 and 6.1.1.4'
H H 0.0000 0.0000 'International Tables Vol C Tables 4.2.6.8 and 6.1.1.4'
N N 0.0311 0.0180 'International Tables Vol C Tables 4.2.6.8 and 6.1.1.4'
O O 0.0492 0.0322 'International Tables Vol C Tables 4.2.6.8 and 6.1.1.4'

loop_
_geom_angle_atom_site_label_1
_geom_angle_atom_site_label_2
_geom_angle_atom_site_label_3
_geom_angle
_geom_angle_site_symmetry_1
_geom_angle_site_symmetry_3
_geom_angle_publ_flag
C8 O1 H1 109.5 . . ?
C9 N1 C13 117.56(12) . . ?
O1 C8 H8 108.9 . . ?
O1 C8 C9 109.67(10) . . ?
O1 C8 C7 111.13(11) . . ?
C9 C8 H8 108.9 . . ?
C9 C8 C7 109.44(10) . . ?
C7 C8 H8 108.9 . . ?
N1 C9 C8 115.53(11) . . ?
N1 C9 C10 122.22(12) . . ?
C10 C9 C8 122.20(12) . . ?
C3 C4 C7 118.31(12) . . ?
C5 C4 C7 122.81(12) . . ?
C5 C4 C3 118.88(13) . . ?
C8 C7 H7 107.4 . . ?
C4 C7 C8 113.20(10) . . ?
C4 C7 H7 107.4 . . ?
C14 C7 C8 108.32(11) . . ?
C14 C7 C4 112.73(11) . . ?
C14 C7 H7 107.4 . . ?
C4 C3 H3 119.7 . . ?
C2 C3 C4 120.67(14) . . ?
C2 C3 H3 119.7 . . ?
C9 C10 H10 120.6 . . ?
C11 C10 C9 118.89(14) . . ?
C11 C10 H10 120.6 . . ?
C4 C5 H5 119.9 . . ?
C4 C5 C6 120.12(14) . . ?
C6 C5 H5 119.9 . . ?
N1 C13 H13 118.2 . . ?
N1 C13 C12 123.56(15) . . ?
C12 C13 H13 118.2 . . ?
N2 C14 C7 178.00(18) . . ?
C13 C12 H12 120.9 . . ?
C11 C12 C13 118.20(14) . . ?
C11 C12 H12 120.9 . . ?
C3 C2 H2 120.0 . . ?
C1 C2 C3 120.03(15) . . ?
C1 C2 H2 120.0 . . ?
C5 C6 H6 119.8 . . ?
C1 C6 C5 120.33(15) . . ?
C1 C6 H6 119.8 . . ?
C10 C11 H11 120.2 . . ?
C12 C11 C10 119.56(15) . . ?
C12 C11 H11 120.2 . . ?
C2 C1 H1A 120.0 . . ?
C6 C1 C2 119.97(15) . . ?
C6 C1 H1A 120.0 . . ?

loop_
_geom_bond_atom_site_label_1
_geom_bond_atom_site_label_2
_geom_bond_distance
_geom_bond_site_symmetry_2
_geom_bond_publ_flag
O1 H1 0.8200 . ?
O1 C8 1.4051(15) . ?
N1 C9 1.3385(17) . ?
N1 C13 1.3423(18) . ?
C8 H8 0.9800 . ?
C8 C9 1.5091(17) . ?
C8 C7 1.5587(17) . ?
C9 C10 1.3823(19) . ?
C4 C7 1.5140(18) . ?
C4 C3 1.3869(19) . ?
C4 C5 1.381(2) . ?
C7 H7 0.9800 . ?
C7 C14 1.464(2) . ?
C3 H3 0.9300 . ?
C3 C2 1.378(2) . ?
C10 H10 0.9300 . ?
C10 C11 1.378(2) . ?
C5 H5 0.9300 . ?
C5 C6 1.389(2) . ?
C13 H13 0.9300 . ?
C13 C12 1.372(2) . ?
C14 N2 1.133(2) . ?
C12 H12 0.9300 . ?
C12 C11 1.368(3) . ?
C2 H2 0.9300 . ?
C2 C1 1.375(2) . ?
C6 H6 0.9300 . ?
C6 C1 1.369(2) . ?
C11 H11 0.9300 . ?
C1 H1A 0.9300 . ?

loop_
_geom_torsion_atom_site_label_1
_geom_torsion_atom_site_label_2
_geom_torsion_atom_site_label_3
_geom_torsion_atom_site_label_4
_geom_torsion
_geom_torsion_site_symmetry_1
_geom_torsion_site_symmetry_2
_geom_torsion_site_symmetry_3
_geom_torsion_site_symmetry_4
_geom_torsion_publ_flag
O1 C8 C9 N1 -162.36(11) . . . . ?
O1 C8 C9 C10 20.29(17) . . . . ?
O1 C8 C7 C4 67.07(14) . . . . ?
O1 C8 C7 C14 -58.73(14) . . . . ?
N1 C9 C10 C11 0.4(2) . . . . ?
N1 C13 C12 C11 0.3(3) . . . . ?
C8 C9 C10 C11 177.58(13) . . . . ?
C9 N1 C13 C12 0.2(2) . . . . ?
C9 C8 C7 C4 -171.67(11) . . . . ?
C9 C8 C7 C14 62.54(14) . . . . ?
C9 C10 C11 C12 0.1(2) . . . . ?
C4 C3 C2 C1 -0.6(2) . . . . ?
C4 C5 C6 C1 -0.5(2) . . . . ?
C7 C8 C9 N1 75.49(14) . . . . ?
C7 C8 C9 C10 -101.86(14) . . . . ?
C7 C4 C3 C2 -178.75(13) . . . . ?
C7 C4 C5 C6 179.29(13) . . . . ?
C3 C4 C7 C8 75.56(15) . . . . ?
C3 C4 C7 C14 -161.04(14) . . . . ?
C3 C4 C5 C6 -0.4(2) . . . . ?
C3 C2 C1 C6 -0.3(2) . . . . ?
C5 C4 C7 C8 -104.14(15) . . . . ?
C5 C4 C7 C14 19.26(19) . . . . ?
C5 C4 C3 C2 1.0(2) . . . . ?
C5 C6 C1 C2 0.8(3) . . . . ?
C13 N1 C9 C8 -177.87(12) . . . . ?
C13 N1 C9 C10 -0.5(2) . . . . ?
C13 C12 C11 C10 -0.4(3) . . . . ?
